data_7125622
loop_
_publ_author_name
'Liu, Tianlin'
'Liao, Sicheng'
'Song, Siwei'
'Wang, Kangcai'
'Jin, Yunhe'
'Zhang, Qinghua'

_publ_section_title
;
 Combination of gem-dinitromethyl functionality and a
 5-amino-1,3,4-oxadiazole framework for zwitterionic energetic materials.
;
_journal_issue 2
_journal_name_full 'Chemical communications (Cambridge, England)'
_journal_page_first 209
_journal_page_last 212
_journal_paper_doi 10.1039/c9cc08182h
_journal_volume 56
_journal_year 2019
_chemical_formula_moiety 'C3 H2 N5 O5, H4 N'
_chemical_formula_sum 'C3 H6 N6 O5'
_chemical_formula_weight 206.14
_space_group_crystal_system monoclinic
_space_group_IT_number 14
_space_group_name_Hall '-P 2ybc'
_space_group_name_H-M_alt 'P 1 21/c 1'
_atom_sites_solution_hydrogens geom
_atom_sites_solution_primary dual
_atom_sites_solution_secondary difmap
_audit_creation_date 2019-10-10
_audit_creation_method
;
Olex2 1.2
(compiled 2018.05.29 svn.r3508 for OlexSys, GUI svn.r5506)
;
_audit_update_record
;
2019-11-18 deposited with the CCDC.	2019-11-27 downloaded from the CCDC.
;
_cell_angle_alpha 90.00
_cell_angle_beta 102.907(2)
_cell_angle_gamma 90.00
_cell_formula_units_Z 4
_cell_length_a 10.1650(12)
_cell_length_b 7.8116(9)
_cell_length_c 9.9589(12)
_cell_measurement_reflns_used 1118
_cell_measurement_temperature 173
_cell_measurement_theta_max 23.98
_cell_measurement_theta_min 3.32
_cell_volume 770.81(16)
_computing_cell_refinement 'SAINT v7.68A (Bruker, 2009)'
_computing_data_reduction 'SAINT v7.68A (Bruker, 2009)'
_computing_molecular_graphics 'Olex2 (Dolomanov et al., 2009)'
_computing_publication_material 'Olex2 (Dolomanov et al., 2009)'
_computing_structure_refinement 'XL (Sheldrick, 2008)'
_computing_structure_solution 'ShelXT (Sheldrick, 2015)'
_diffrn_ambient_temperature 173
_diffrn_measured_fraction_theta_full 0.994
_diffrn_measured_fraction_theta_max 0.994
_diffrn_measurement_device_type 'Bruker APEX-II CCD'
_diffrn_measurement_method '\f and \w scans'
_diffrn_radiation_monochromator graphite
_diffrn_radiation_type MoK\a
_diffrn_radiation_wavelength 0.71073
_diffrn_reflns_av_R_equivalents 0.0384
_diffrn_reflns_av_unetI/netI 0.0386
_diffrn_reflns_limit_h_max 11
_diffrn_reflns_limit_h_min -13
_diffrn_reflns_limit_k_max 9
_diffrn_reflns_limit_k_min -10
_diffrn_reflns_limit_l_max 12
_diffrn_reflns_limit_l_min -12
_diffrn_reflns_number 6401
_diffrn_reflns_theta_full 27.17
_diffrn_reflns_theta_max 27.17
_diffrn_reflns_theta_min 2.06
_diffrn_source 'fine-focus sealed tube'
_diffrn_standards_number 0
_exptl_absorpt_coefficient_mu 0.165
_exptl_absorpt_correction_T_max 0.7455
_exptl_absorpt_correction_T_min 0.6789
_exptl_absorpt_correction_type multi-scan
_exptl_absorpt_process_details
'SADABS-2008/1 (Bruker,2008) was used for absorption correction. wR2(int) was 0.0673 before and 0.0491 after correction. The Ratio of minimum to maximum transmission is 0.9107. The \l/2 correction factor is 0.0015.'
_exptl_crystal_colour 'clear yellowish yellow'
_exptl_crystal_colour_lustre clear
_exptl_crystal_colour_modifier yellowish
_exptl_crystal_colour_primary yellow
_exptl_crystal_density_diffrn 1.776
_exptl_crystal_density_method 'not measured'
_exptl_crystal_description block
_exptl_crystal_F_000 424
_exptl_crystal_size_max 0.24
_exptl_crystal_size_mid 0.22
_exptl_crystal_size_min 0.2
_refine_diff_density_max 0.235
_refine_diff_density_min -0.281
_refine_diff_density_rms 0.068
_refine_ls_extinction_method none
_refine_ls_goodness_of_fit_ref 1.060
_refine_ls_hydrogen_treatment refall
_refine_ls_matrix_type full
_refine_ls_number_parameters 151
_refine_ls_number_reflns 1694
_refine_ls_number_restraints 4
_refine_ls_restrained_S_all 1.078
_refine_ls_R_factor_all 0.0569
_refine_ls_R_factor_gt 0.0426
_refine_ls_shift/su_max 0.000
_refine_ls_shift/su_mean 0.000
_refine_ls_structure_factor_coef Fsqd
_refine_ls_weighting_details 'calc w=1/[\s^2^(Fo^2^)+(0.0696P)^2^+0.0000P] where P=(Fo^2^+2Fc^2^)/3'
_refine_ls_weighting_scheme calc
_refine_ls_wR_factor_gt 0.1156
_refine_ls_wR_factor_ref 0.1233
_reflns_number_gt 1322
_reflns_number_total 1694
_reflns_threshold_expression >2sigma(I)
_cod_data_source_file c9cc08182h2.cif
_cod_data_source_block mo_2017212ltl-4-3_0ma
_cod_depositor_comments 'Adding full bibliography for 7125621--7125624.cif.'
_cod_database_code 7125622
_olex2_refinement_description
;
1. Restrained distances
 N6-H6B = N6-H6D = N6-H6A = N6-H6C
 0.84 with sigma of 0.02
;
_olex2_submission_special_instructions 'No special instructions were received'

loop_
_space_group_symop_id
_space_group_symop_operation_xyz
1 'x, y, z'
2 '-x, y+1/2, -z+1/2'
3 '-x, -y, -z'
4 'x, -y-1/2, z-1/2'

loop_
_atom_site_label
_atom_site_type_symbol
_atom_site_fract_x
_atom_site_fract_y
_atom_site_fract_z
_atom_site_U_iso_or_equiv
_atom_site_adp_type
_atom_site_occupancy
_atom_site_calc_flag
_atom_site_refinement_flags_posn
O5 O 0.64638(13) 0.36384(15) 0.16535(13) 0.0235(3) Uani 1 d .
O3 O 0.90314(15) 0.36772(16) 0.58779(13) 0.0311(4) Uani 1 d .
O4 O 0.94100(15) 0.27748(17) 0.39400(13) 0.0325(4) Uani 1 d .
O1 O 0.69167(15) 0.5671(2) 0.56731(14) 0.0366(4) Uani 1 d .
O2 O 0.59650(16) 0.6420(2) 0.35944(15) 0.0428(5) Uani 1 d .
N1 N 0.87685(16) 0.36979(18) 0.45999(15) 0.0222(4) Uani 1 d .
N2 N 0.68679(17) 0.5628(2) 0.44212(16) 0.0267(4) Uani 1 d .
N3 N 0.81004(17) 0.5447(2) 0.15297(16) 0.0282(4) Uani 1 d .
N4 N 0.74417(17) 0.4973(2) 0.01786(16) 0.0280(4) Uani 1 d .
N5 N 0.55883(19) 0.3109(2) -0.06407(18) 0.0298(4) Uani 1 d .
C3 C 0.64891(19) 0.3917(2) 0.03199(18) 0.0217(4) Uani 1 d .
C2 C 0.75041(19) 0.4653(2) 0.23485(19) 0.0222(4) Uani 1 d .
C1 C 0.77692(19) 0.4724(2) 0.38339(18) 0.0227(4) Uani 1 d .
H5A H 0.547(2) 0.345(3) -0.154(3) 0.039(6) Uiso 1 d .
H5B H 0.493(3) 0.249(4) -0.038(3) 0.059(8) Uiso 1 d .
N6 N 1.10162(17) 0.4049(2) 0.18628(16) 0.0145(3) Uani 1 d D
H6A H 1.049(2) 0.479(3) 0.182(3) 0.058(9) Uiso 1 d D
H6B H 1.146(2) 0.415(3) 0.133(2) 0.033(7) Uiso 1 d D
H6C H 1.060(3) 0.321(3) 0.166(3) 0.066(9) Uiso 1 d D
H6D H 1.135(3) 0.407(4) 0.259(2) 0.065(10) Uiso 1 d D

loop_
_atom_site_aniso_label
_atom_site_aniso_U_11
_atom_site_aniso_U_22
_atom_site_aniso_U_33
_atom_site_aniso_U_23
_atom_site_aniso_U_13
_atom_site_aniso_U_12
O5 0.0234(7) 0.0275(7) 0.0199(7) -0.0013(5) 0.0055(5) -0.0046(5)
O3 0.0400(9) 0.0317(7) 0.0193(7) -0.0006(5) 0.0016(6) 0.0075(6)
O4 0.0380(9) 0.0312(7) 0.0316(8) -0.0003(6) 0.0149(7) 0.0099(6)
O1 0.0343(9) 0.0536(9) 0.0212(7) -0.0075(6) 0.0050(6) 0.0093(7)
O2 0.0391(9) 0.0547(10) 0.0293(8) -0.0053(6) -0.0038(7) 0.0233(7)
N1 0.0247(9) 0.0199(7) 0.0220(8) -0.0010(6) 0.0051(7) -0.0021(6)
N2 0.0238(9) 0.0308(9) 0.0239(8) -0.0043(6) 0.0020(7) 0.0020(7)
N3 0.0263(9) 0.0349(9) 0.0229(8) 0.0038(6) 0.0040(7) -0.0043(7)
N4 0.0269(9) 0.0362(9) 0.0210(9) 0.0048(6) 0.0057(7) -0.0006(7)
N5 0.0315(10) 0.0366(9) 0.0211(9) -0.0019(7) 0.0053(8) -0.0027(8)
C3 0.0224(10) 0.0255(9) 0.0184(9) 0.0009(7) 0.0071(8) 0.0060(7)
C2 0.0190(10) 0.0234(9) 0.0241(10) -0.0005(7) 0.0046(8) 0.0002(7)
C1 0.0201(10) 0.0256(9) 0.0221(10) -0.0015(7) 0.0039(8) 0.0005(7)
N6 0.0157(8) 0.0177(8) 0.0111(7) -0.0014(6) 0.0051(7) -0.0037(6)

loop_
_atom_type_symbol
_atom_type_description
_atom_type_scat_dispersion_real
_atom_type_scat_dispersion_imag
_atom_type_scat_source
C C 0.0033 0.0016 'International Tables Vol C Tables 4.2.6.8 and 6.1.1.4'
H H 0.0000 0.0000 'International Tables Vol C Tables 4.2.6.8 and 6.1.1.4'
N N 0.0061 0.0033 'International Tables Vol C Tables 4.2.6.8 and 6.1.1.4'
O O 0.0106 0.0060 'International Tables Vol C Tables 4.2.6.8 and 6.1.1.4'

loop_
_geom_angle_atom_site_label_1
_geom_angle_atom_site_label_2
_geom_angle_atom_site_label_3
_geom_angle
C3 O5 C2 102.71(14)
O3 N1 O4 120.84(15)
O3 N1 C1 122.49(15)
O4 N1 C1 116.67(15)
O1 N2 O2 120.54(16)
O1 N2 C1 123.91(16)
O2 N2 C1 115.55(15)
C2 N3 N4 106.78(16)
C3 N4 N3 105.60(14)
C3 N5 H5A 118.8(14)
C3 N5 H5B 118.8(18)
H5A N5 H5B 120(2)
N4 C3 O5 112.68(15)
N4 C3 N5 129.26(17)
N5 C3 O5 118.05(17)
O5 C2 C1 118.90(16)
N3 C2 O5 112.23(16)
N3 C2 C1 128.86(17)
N1 C1 N2 122.44(16)
N1 C1 C2 119.28(16)
N2 C1 C2 117.53(16)
H6A N6 H6B 112(3)
H6A N6 H6C 107(3)
H6A N6 H6D 102(3)
H6B N6 H6C 106(3)
H6B N6 H6D 117(3)
H6C N6 H6D 112(3)

loop_
_geom_bond_atom_site_label_1
_geom_bond_atom_site_label_2
_geom_bond_distance
O5 C3 1.352(2)
O5 C2 1.378(2)
O3 N1 1.2408(19)
O4 N1 1.2525(19)
O1 N2 1.237(2)
O2 N2 1.251(2)
N1 C1 1.382(2)
N2 C1 1.386(2)
N3 N4 1.412(2)
N3 C2 1.280(2)
N4 C3 1.303(2)
N5 C3 1.327(3)
N5 H5A 0.91(2)
N5 H5B 0.91(3)
C2 C1 1.444(2)
N6 H6A 0.780(17)
N6 H6B 0.769(17)
N6 H6C 0.782(18)
N6 H6D 0.727(18)
